data_7107391
loop_
_publ_author_name
'Gen-Qiang Chen'
'Xiang-Ying Tang'
'Min Shi'

_publ_section_title
;
 HOTf mediated cascade reactions of 1-arenoylcyclopropanecarboxylic acids
 with arenes
;
_journal_name_full Chem.Commun.
_journal_page_first 2340
_journal_paper_doi 10.1039/c2cc17581a
_journal_volume 48
_journal_year 2012
_chemical_formula_sum 'C19 H18 O'
_chemical_formula_weight 262.33
_chemical_name_systematic
;
?
;
_space_group_IT_number 61
_symmetry_cell_setting orthorhombic
_symmetry_space_group_name_Hall '-P 2ac 2ab'
_symmetry_space_group_name_H-M 'P b c a'
_atom_sites_solution_hydrogens geom
_atom_sites_solution_primary direct
_atom_sites_solution_secondary difmap
_audit_creation_method SHELXL-97
_cell_angle_alpha 90.00
_cell_angle_beta 90.00
_cell_angle_gamma 90.00
_cell_formula_units_Z 8
_cell_length_a 14.653(3)
_cell_length_b 7.9432(18)
_cell_length_c 23.492(5)
_cell_measurement_reflns_used 1916
_cell_measurement_temperature 133(2)
_cell_measurement_theta_max 23.78
_cell_measurement_theta_min 2.22
_cell_volume 2734.3(10)
_computing_cell_refinement 'Bruker SAINT'
_computing_data_collection 'Bruker APEX2'
_computing_data_reduction 'Bruker SAINT'
_computing_molecular_graphics 'Bruker SHELXTL'
_computing_publication_material 'Bruker SHELXTL'
_computing_structure_refinement 'SHELXL-97 (Sheldrick, 2008)'
_computing_structure_solution 'SHELXS-97 (Sheldrick, 2008)'
_diffrn_ambient_temperature 133(2)
_diffrn_measured_fraction_theta_full 0.999
_diffrn_measured_fraction_theta_max 0.999
_diffrn_measurement_device_type 'Bruker APEX-II CCD'
_diffrn_measurement_method '\f and \w scans'
_diffrn_radiation_monochromator graphite
_diffrn_radiation_source 'fine-focus sealed tube'
_diffrn_radiation_type MoK\a
_diffrn_radiation_wavelength 0.71073
_diffrn_reflns_av_R_equivalents 0.1099
_diffrn_reflns_av_sigmaI/netI 0.0722
_diffrn_reflns_limit_h_max 17
_diffrn_reflns_limit_h_min -18
_diffrn_reflns_limit_k_max 7
_diffrn_reflns_limit_k_min -9
_diffrn_reflns_limit_l_max 28
_diffrn_reflns_limit_l_min -28
_diffrn_reflns_number 17150
_diffrn_reflns_theta_full 26.00
_diffrn_reflns_theta_max 26.00
_diffrn_reflns_theta_min 1.73
_exptl_absorpt_coefficient_mu 0.077
_exptl_absorpt_correction_T_max 0.9962
_exptl_absorpt_correction_T_min 0.9848
_exptl_absorpt_correction_type multi-scan
_exptl_absorpt_process_details sadabs
_exptl_crystal_colour colourless
_exptl_crystal_density_diffrn 1.274
_exptl_crystal_density_method 'not measured'
_exptl_crystal_description prism
_exptl_crystal_F_000 1120
_exptl_crystal_size_max 0.20
_exptl_crystal_size_mid 0.10
_exptl_crystal_size_min 0.05
_refine_diff_density_max 0.229
_refine_diff_density_min -0.194
_refine_diff_density_rms 0.049
_refine_ls_extinction_method none
_refine_ls_goodness_of_fit_ref 1.052
_refine_ls_hydrogen_treatment constr
_refine_ls_matrix_type full
_refine_ls_number_parameters 183
_refine_ls_number_reflns 2685
_refine_ls_number_restraints 0
_refine_ls_restrained_S_all 1.052
_refine_ls_R_factor_all 0.1024
_refine_ls_R_factor_gt 0.0590
_refine_ls_shift/su_max 0.002
_refine_ls_shift/su_mean 0.000
_refine_ls_structure_factor_coef Fsqd
_refine_ls_weighting_details 'calc w=1/[\s^2^(Fo^2^)+(0.0717P)^2^+0.0000P] where P=(Fo^2^+2Fc^2^)/3'
_refine_ls_weighting_scheme calc
_refine_ls_wR_factor_gt 0.1234
_refine_ls_wR_factor_ref 0.1411
_reflns_number_gt 1810
_reflns_number_total 2685
_reflns_threshold_expression >2sigma(I)
_cod_data_source_file c2cc17581a.txt
_cod_data_source_block dm11379
_cod_original_cell_volume 2734.4(11)
_cod_original_sg_symbol_H-M Pbca
_cod_database_code 7107391

loop_
_symmetry_equiv_pos_as_xyz
'x, y, z'
'x+1/2, -y+1/2, -z'
'-x, y+1/2, -z+1/2'
'-x+1/2, -y, z+1/2'
'-x, -y, -z'
'-x-1/2, y-1/2, z'
'x, -y-1/2, z-1/2'
'x-1/2, y, -z-1/2'

loop_
_atom_site_label
_atom_site_type_symbol
_atom_site_fract_x
_atom_site_fract_y
_atom_site_fract_z
_atom_site_U_iso_or_equiv
_atom_site_adp_type
_atom_site_occupancy
_atom_site_symmetry_multiplicity
_atom_site_calc_flag
_atom_site_refinement_flags
O1 O 0.36091(11) 0.1686(2) 0.51603(8) 0.0320(5) Uani 1 1 d .
C1 C 0.39715(16) 0.2857(3) 0.54099(9) 0.0209(6) Uani 1 1 d .
C2 C 0.49553(15) 0.3062(3) 0.55208(9) 0.0177(6) Uani 1 1 d .
C3 C 0.56702(16) 0.1993(3) 0.53706(9) 0.0225(6) Uani 1 1 d .
H3 H 0.5558 0.0979 0.5168 0.027 Uiso 1 1 calc R
C4 C 0.65441(15) 0.2447(3) 0.55226(10) 0.0234(6) Uani 1 1 d .
H4 H 0.7044 0.1747 0.5421 0.028 Uiso 1 1 calc R
C5 C 0.66963(16) 0.3926(3) 0.58243(9) 0.0240(6) Uani 1 1 d .
H5 H 0.7303 0.4220 0.5926 0.029 Uiso 1 1 calc R
C6 C 0.59885(15) 0.4979(3) 0.59803(9) 0.0214(6) Uani 1 1 d .
H6 H 0.6102 0.5972 0.6194 0.026 Uiso 1 1 calc R
C7 C 0.51026(15) 0.4551(3) 0.58166(9) 0.0172(5) Uani 1 1 d .
C8 C 0.42192(14) 0.5538(3) 0.59056(9) 0.0173(5) Uani 1 1 d .
H8 H 0.4239 0.6559 0.5657 0.021 Uiso 1 1 calc R
C9 C 0.34653(15) 0.4339(3) 0.56726(9) 0.0189(6) Uani 1 1 d .
H9 H 0.3116 0.4936 0.5367 0.023 Uiso 1 1 calc R
C10 C 0.27995(15) 0.3731(3) 0.61280(10) 0.0228(6) Uani 1 1 d .
H10A H 0.2499 0.2683 0.5998 0.027 Uiso 1 1 calc R
H10B H 0.2321 0.4592 0.6188 0.027 Uiso 1 1 calc R
C11 C 0.32964(16) 0.3399(3) 0.66899(10) 0.0233(6) Uani 1 1 d .
H11A H 0.2864 0.2930 0.6972 0.028 Uiso 1 1 calc R
H11B H 0.3790 0.2567 0.6629 0.028 Uiso 1 1 calc R
C12 C 0.36943(15) 0.5026(3) 0.69107(9) 0.0192(5) Uani 1 1 d .
C13 C 0.36300(15) 0.5496(3) 0.74850(10) 0.0231(6) Uani 1 1 d .
C14 C 0.39649(15) 0.7051(3) 0.76473(10) 0.0265(6) Uani 1 1 d .
H14 H 0.3939 0.7370 0.8037 0.032 Uiso 1 1 calc R
C15 C 0.43375(16) 0.8153(3) 0.72541(11) 0.0252(6) Uani 1 1 d .
H15 H 0.4548 0.9224 0.7376 0.030 Uiso 1 1 calc R
C16 C 0.44073(15) 0.7712(3) 0.66833(10) 0.0208(6) Uani 1 1 d .
C17 C 0.40995(14) 0.6117(3) 0.65179(9) 0.0167(5) Uani 1 1 d .
C18 C 0.47782(16) 0.8976(3) 0.62616(11) 0.0253(6) Uani 1 1 d .
H18A H 0.4974 0.9992 0.6464 0.038 Uiso 1 1 calc R
H18B H 0.4301 0.9270 0.5987 0.038 Uiso 1 1 calc R
H18C H 0.5300 0.8487 0.6060 0.038 Uiso 1 1 calc R
C19 C 0.31963(18) 0.4353(4) 0.79200(10) 0.0386(8) Uani 1 1 d .
H19A H 0.3263 0.4849 0.8300 0.058 Uiso 1 1 calc R
H19B H 0.3498 0.3252 0.7911 0.058 Uiso 1 1 calc R
H19C H 0.2547 0.4216 0.7832 0.058 Uiso 1 1 calc R

loop_
_atom_site_aniso_label
_atom_site_aniso_U_11
_atom_site_aniso_U_22
_atom_site_aniso_U_33
_atom_site_aniso_U_23
_atom_site_aniso_U_13
_atom_site_aniso_U_12
O1 0.0284(10) 0.0273(12) 0.0404(10) -0.0138(9) -0.0069(8) -0.0018(8)
C1 0.0236(12) 0.0229(16) 0.0162(11) 0.0001(11) -0.0018(10) -0.0019(11)
C2 0.0212(12) 0.0186(16) 0.0132(10) 0.0012(10) 0.0009(9) -0.0012(10)
C3 0.0300(13) 0.0199(16) 0.0175(11) 0.0015(10) 0.0036(10) 0.0012(11)
C4 0.0213(12) 0.0273(17) 0.0216(12) 0.0077(11) 0.0060(9) 0.0076(11)
C5 0.0194(11) 0.0327(17) 0.0200(12) 0.0032(11) -0.0007(10) -0.0031(11)
C6 0.0227(12) 0.0233(16) 0.0183(11) -0.0007(11) 0.0001(9) -0.0038(11)
C7 0.0224(12) 0.0176(15) 0.0117(11) 0.0025(10) 0.0028(9) -0.0012(10)
C8 0.0189(11) 0.0158(14) 0.0171(11) 0.0016(10) -0.0001(9) 0.0009(9)
C9 0.0199(12) 0.0193(15) 0.0174(11) 0.0004(10) -0.0036(9) 0.0010(10)
C10 0.0172(11) 0.0210(16) 0.0303(14) -0.0021(11) 0.0010(10) -0.0030(10)
C11 0.0229(12) 0.0215(16) 0.0255(13) 0.0059(11) 0.0062(10) -0.0013(11)
C12 0.0145(11) 0.0221(15) 0.0212(12) 0.0030(10) -0.0011(9) 0.0036(10)
C13 0.0148(11) 0.0347(17) 0.0199(11) 0.0006(11) -0.0010(9) 0.0020(11)
C14 0.0208(12) 0.0416(19) 0.0171(12) -0.0079(12) -0.0012(10) 0.0054(12)
C15 0.0218(12) 0.0230(16) 0.0310(13) -0.0106(11) -0.0036(10) 0.0032(11)
C16 0.0176(11) 0.0203(16) 0.0245(12) -0.0004(11) -0.0015(9) 0.0010(11)
C17 0.0141(10) 0.0178(15) 0.0181(11) 0.0005(10) -0.0020(9) 0.0035(10)
C18 0.0267(12) 0.0168(16) 0.0325(13) -0.0014(11) -0.0023(11) -0.0005(11)
C19 0.0298(14) 0.065(2) 0.0214(13) 0.0036(13) 0.0022(11) -0.0124(14)

loop_
_atom_type_symbol
_atom_type_description
_atom_type_scat_dispersion_real
_atom_type_scat_dispersion_imag
_atom_type_scat_source
C C 0.0033 0.0016 'International Tables Vol C Tables 4.2.6.8 and 6.1.1.4'
H H 0.0000 0.0000 'International Tables Vol C Tables 4.2.6.8 and 6.1.1.4'
O O 0.0106 0.0060 'International Tables Vol C Tables 4.2.6.8 and 6.1.1.4'

loop_
_geom_angle_atom_site_label_1
_geom_angle_atom_site_label_2
_geom_angle_atom_site_label_3
_geom_angle
O1 C1 C2 126.5(2)
O1 C1 C9 124.9(2)
C2 C1 C9 108.6(2)
C7 C2 C3 121.9(2)
C7 C2 C1 109.5(2)
C3 C2 C1 128.6(2)
C4 C3 C2 118.3(2)
C4 C3 H3 120.9
C2 C3 H3 120.9
C3 C4 C5 120.2(2)
C3 C4 H4 119.9
C5 C4 H4 119.9
C6 C5 C4 121.8(2)
C6 C5 H5 119.1
C4 C5 H5 119.1
C5 C6 C7 118.5(2)
C5 C6 H6 120.7
C7 C6 H6 120.7
C2 C7 C6 119.3(2)
C2 C7 C8 111.95(19)
C6 C7 C8 128.7(2)
C17 C8 C7 112.48(17)
C17 C8 C9 115.82(18)
C7 C8 C9 103.84(19)
C17 C8 H8 108.1
C7 C8 H8 108.1
C9 C8 H8 108.1
C1 C9 C10 110.5(2)
C1 C9 C8 105.65(18)
C10 C9 C8 113.60(18)
C1 C9 H9 109.0
C10 C9 H9 109.0
C8 C9 H9 109.0
C9 C10 C11 110.79(18)
C9 C10 H10A 109.5
C11 C10 H10A 109.5
C9 C10 H10B 109.5
C11 C10 H10B 109.5
H10A C10 H10B 108.1
C12 C11 C10 109.4(2)
C12 C11 H11A 109.8
C10 C11 H11A 109.8
C12 C11 H11B 109.8
C10 C11 H11B 109.8
H11A C11 H11B 108.2
C17 C12 C13 119.9(2)
C17 C12 C11 117.9(2)
C13 C12 C11 122.2(2)
C14 C13 C12 118.6(2)
C14 C13 C19 120.0(2)
C12 C13 C19 121.3(2)
C13 C14 C15 121.4(2)
C13 C14 H14 119.3
C15 C14 H14 119.3
C14 C15 C16 120.9(2)
C14 C15 H15 119.5
C16 C15 H15 119.5
C15 C16 C17 118.2(2)
C15 C16 C18 119.4(2)
C17 C16 C18 122.3(2)
C12 C17 C16 121.0(2)
C12 C17 C8 119.1(2)
C16 C17 C8 120.0(2)
C16 C18 H18A 109.5
C16 C18 H18B 109.5
H18A C18 H18B 109.5
C16 C18 H18C 109.5
H18A C18 H18C 109.5
H18B C18 H18C 109.5
C13 C19 H19A 109.5
C13 C19 H19B 109.5
H19A C19 H19B 109.5
C13 C19 H19C 109.5
H19A C19 H19C 109.5
H19B C19 H19C 109.5

loop_
_geom_bond_atom_site_label_1
_geom_bond_atom_site_label_2
_geom_bond_distance
O1 C1 1.221(3)
C1 C2 1.474(3)
C1 C9 1.522(3)
C2 C7 1.389(3)
C2 C3 1.394(3)
C3 C4 1.377(3)
C3 H3 0.9500
C4 C5 1.390(4)
C4 H4 0.9500
C5 C6 1.382(3)
C5 H5 0.9500
C6 C7 1.396(3)
C6 H6 0.9500
C7 C8 1.528(3)
C8 C17 1.520(3)
C8 C9 1.558(3)
C8 H8 1.0000
C9 C10 1.527(3)
C9 H9 1.0000
C10 C11 1.530(3)
C10 H10A 0.9900
C10 H10B 0.9900
C11 C12 1.510(3)
C11 H11A 0.9900
C11 H11B 0.9900
C12 C17 1.398(3)
C12 C13 1.403(3)
C13 C14 1.382(4)
C13 C19 1.507(4)
C14 C15 1.385(4)
C14 H14 0.9500
C15 C16 1.389(3)
C15 H15 0.9500
C16 C17 1.400(3)
C16 C18 1.512(3)
C18 H18A 0.9800
C18 H18B 0.9800
C18 H18C 0.9800
C19 H19A 0.9800
C19 H19B 0.9800
C19 H19C 0.9800
